data_1504924
loop_
_publ_author_name
'Glass, Adam C.'
'Morris, Benjamin B.'
'Zakharov, Lev N.'
'Liu, Shih-Yuan'

_publ_section_title
;
 Synthesis of substituted naphthalenes via a catalytic ring-expansion
 rearrangement.
;
_journal_issue 21
_journal_name_full 'Organic letters'
_journal_page_first 4855
_journal_page_last 4857
_journal_paper_doi 10.1021/ol8019617
_journal_volume 10
_journal_year 2008
_chemical_formula_sum 'C23 H24 O Si'
_chemical_formula_weight 344.51
_chemical_name_systematic
;

 ?

;
_space_group_IT_number 14
_symmetry_cell_setting monoclinic
_symmetry_space_group_name_Hall '-P 2ybc'
_symmetry_space_group_name_H-M 'P 1 21/c 1'
_atom_sites_solution_hydrogens geom
_atom_sites_solution_primary direct
_atom_sites_solution_secondary difmap
_audit_creation_method SHELXLTL
_cell_angle_alpha 90.00
_cell_angle_beta 104.160(3)
_cell_angle_gamma 90.00
_cell_formula_units_Z 4
_cell_length_a 13.397(2)
_cell_length_b 8.4240(14)
_cell_length_c 17.434(3)
_cell_measurement_reflns_used 893
_cell_measurement_temperature 173(2)
_cell_measurement_theta_max 19.03
_cell_measurement_theta_min 2.41
_cell_volume 1907.8(5)
_computing_cell_refinement 'Bruker SMART'
_computing_data_collection 'Bruker SMART'
_computing_data_reduction 'Bruker SAINT'
_computing_molecular_graphics 'Bruker SHELXTL'
_computing_publication_material 'Bruker SHELXTL'
_computing_structure_refinement 'Bruker SHELXTL'
_computing_structure_solution 'Bruker SHELXTL'
_diffrn_ambient_temperature 173(2)
_diffrn_measured_fraction_theta_full 1.000
_diffrn_measured_fraction_theta_max 1.000
_diffrn_measurement_device_type 'CCD area detector'
_diffrn_measurement_method 'phi and omega scans'
_diffrn_radiation_monochromator graphite
_diffrn_radiation_source 'fine-focus sealed tube'
_diffrn_radiation_type MoK\a
_diffrn_radiation_wavelength 0.71073
_diffrn_reflns_av_R_equivalents 0.1062
_diffrn_reflns_av_sigmaI/netI 0.0821
_diffrn_reflns_limit_h_max 15
_diffrn_reflns_limit_h_min -15
_diffrn_reflns_limit_k_max 10
_diffrn_reflns_limit_k_min -10
_diffrn_reflns_limit_l_max 20
_diffrn_reflns_limit_l_min -20
_diffrn_reflns_number 17217
_diffrn_reflns_theta_full 25.00
_diffrn_reflns_theta_max 25.00
_diffrn_reflns_theta_min 1.57
_exptl_absorpt_coefficient_mu 0.130
_exptl_absorpt_correction_T_max 0.9922
_exptl_absorpt_correction_T_min 0.9820
_exptl_absorpt_correction_type multi-scan
_exptl_absorpt_process_details SADABS
_exptl_crystal_colour colorless
_exptl_crystal_density_diffrn 1.199
_exptl_crystal_density_method 'not measured'
_exptl_crystal_description block
_exptl_crystal_F_000 736
_exptl_crystal_size_max 0.14
_exptl_crystal_size_mid 0.08
_exptl_crystal_size_min 0.06
_refine_diff_density_max 0.187
_refine_diff_density_min -0.220
_refine_diff_density_rms 0.043
_refine_ls_extinction_method none
_refine_ls_goodness_of_fit_ref 0.994
_refine_ls_hydrogen_treatment mixed
_refine_ls_matrix_type full
_refine_ls_number_parameters 286
_refine_ls_number_reflns 3347
_refine_ls_number_restraints 0
_refine_ls_restrained_S_all 0.994
_refine_ls_R_factor_all 0.1119
_refine_ls_R_factor_gt 0.0558
_refine_ls_shift/su_max 0.000
_refine_ls_shift/su_mean 0.000
_refine_ls_structure_factor_coef Fsqd
_refine_ls_weighting_details 'calc w=1/[\s^2^(Fo^2^)+(0.0385P)^2^+0.0000P] where P=(Fo^2^+2Fc^2^)/3'
_refine_ls_weighting_scheme calc
_refine_ls_wR_factor_gt 0.0967
_refine_ls_wR_factor_ref 0.1182
_reflns_number_gt 1945
_reflns_number_total 3347
_reflns_threshold_expression >2sigma(I)
_cod_data_source_file ol8019617_si_002.cif
_cod_data_source_block liu30
_cod_depositor_comments
;
The following automatic conversions were performed:

'_symmetry_cell_setting' value 'Monoclinic' changed to 'monoclinic'
according to /home/saulius/struct/CIF-dictionaries/cif_core.dic
dictionary named 'cif_core.dic' version 2.4.1 from 2010-06-29.

Automatic conversion script
Id: cif_fix_values 1715 2011-07-08 13:25:40Z adriana 
;
_cod_original_sg_symbol_H-M P2(1)/c
_cod_database_code 1504924

loop_
_symmetry_equiv_pos_as_xyz
'x, y, z'
'-x, y+1/2, -z+1/2'
'-x, -y, -z'
'x, -y-1/2, z-1/2'

loop_
_atom_site_label
_atom_site_type_symbol
_atom_site_fract_x
_atom_site_fract_y
_atom_site_fract_z
_atom_site_U_iso_or_equiv
_atom_site_adp_type
_atom_site_occupancy
_atom_site_symmetry_multiplicity
_atom_site_calc_flag
_atom_site_refinement_flags
Si1 Si 0.45342(7) 0.68015(12) 0.10881(5) 0.0512(3) Uani 1 1 d .
O1 O 0.1300(2) 0.8516(2) 0.04769(12) 0.0395(6) Uani 1 1 d .
C1 C 0.3340(3) 0.7290(4) 0.03379(18) 0.0412(8) Uani 1 1 d .
C2 C 0.3309(3) 0.8134(4) -0.04430(18) 0.0394(8) Uani 1 1 d .
C3 C 0.2972(2) 0.8985(4) 0.02035(17) 0.0359(8) Uani 1 1 d .
C4 C 0.1815(2) 0.9307(3) -0.00616(16) 0.0320(7) Uani 1 1 d .
C5 C 0.1514(2) 0.8499(3) -0.08684(16) 0.0326(7) Uani 1 1 d .
C6 C 0.2363(2) 0.7869(3) -0.10862(18) 0.0363(7) Uani 1 1 d .
C7 C 0.2243(3) 0.7078(4) -0.18008(19) 0.0458(9) Uani 1 1 d .
C8 C 0.1269(3) 0.6925(4) -0.2296(2) 0.0474(9) Uani 1 1 d .
C9 C 0.0425(3) 0.7519(4) -0.20731(19) 0.0453(9) Uani 1 1 d .
C10 C 0.0537(3) 0.8304(4) -0.13589(18) 0.0384(8) Uani 1 1 d .
C11 C 0.1589(2) 1.1085(3) -0.00722(17) 0.0333(7) Uani 1 1 d .
C12 C 0.1206(2) 1.1876(4) -0.07728(19) 0.0397(8) Uani 1 1 d .
C13 C 0.0995(3) 1.3512(4) -0.0796(2) 0.0453(9) Uani 1 1 d .
C14 C 0.1164(2) 1.4353(4) -0.0119(2) 0.0442(9) Uani 1 1 d .
C15 C 0.1573(2) 1.3627(3) 0.06266(18) 0.0373(8) Uani 1 1 d .
C16 C 0.1755(3) 1.4515(4) 0.1334(2) 0.0463(9) Uani 1 1 d .
C17 C 0.2151(3) 1.3819(4) 0.2042(2) 0.0509(10) Uani 1 1 d .
C18 C 0.2384(3) 1.2192(4) 0.2080(2) 0.0462(9) Uani 1 1 d .
C19 C 0.2209(2) 1.1292(4) 0.14087(18) 0.0402(8) Uani 1 1 d .
C20 C 0.1795(2) 1.1976(3) 0.06527(16) 0.0342(7) Uani 1 1 d .
C21 C 0.4345(3) 0.7260(5) 0.20788(19) 0.0793(13) Uani 1 1 d .
H21A H 0.4226 0.8402 0.2119 0.119 Uiso 1 1 calc R
H21B H 0.4960 0.6949 0.2483 0.119 Uiso 1 1 calc R
H21C H 0.3747 0.6673 0.2160 0.119 Uiso 1 1 calc R
C22 C 0.4780(3) 0.4646(4) 0.1047(2) 0.0817(14) Uani 1 1 d .
H22A H 0.4196 0.4055 0.1150 0.123 Uiso 1 1 calc R
H22B H 0.5407 0.4372 0.1449 0.123 Uiso 1 1 calc R
H22C H 0.4868 0.4368 0.0522 0.123 Uiso 1 1 calc R
C23 C 0.5612(3) 0.7997(5) 0.0903(2) 0.1041(17) Uani 1 1 d .
H23A H 0.5455 0.9129 0.0933 0.156 Uiso 1 1 calc R
H23B H 0.5706 0.7751 0.0376 0.156 Uiso 1 1 calc R
H23C H 0.6244 0.7745 0.1303 0.156 Uiso 1 1 calc R
H1O H 0.071(3) 0.856(5) 0.033(2) 0.096(18) Uiso 1 1 d .
H1 H 0.2808(19) 0.660(3) 0.0298(13) 0.023(7) Uiso 1 1 d .
H2 H 0.397(2) 0.840(3) -0.0557(15) 0.045(9) Uiso 1 1 d .
H3 H 0.3409(19) 0.981(3) 0.0517(14) 0.034(8) Uiso 1 1 d .
H7 H 0.286(2) 0.667(3) -0.1950(15) 0.040(8) Uiso 1 1 d .
H8 H 0.121(2) 0.637(3) -0.2808(17) 0.052(9) Uiso 1 1 d .
H9 H -0.020(2) 0.736(3) -0.2374(17) 0.045(10) Uiso 1 1 d .
H10 H -0.002(2) 0.873(3) -0.1183(15) 0.044(9) Uiso 1 1 d .
H12 H 0.1090(18) 1.130(3) -0.1242(14) 0.029(8) Uiso 1 1 d .
H13 H 0.0770(18) 1.397(3) -0.1293(14) 0.026(7) Uiso 1 1 d .
H14 H 0.0994(19) 1.544(3) -0.0127(14) 0.036(8) Uiso 1 1 d .
H16 H 0.155(2) 1.558(4) 0.1278(16) 0.051(9) Uiso 1 1 d .
H17 H 0.228(2) 1.435(3) 0.2504(16) 0.046(9) Uiso 1 1 d .
H18 H 0.267(2) 1.170(3) 0.2579(17) 0.060(10) Uiso 1 1 d .
H19 H 0.2381(18) 1.022(3) 0.1454(14) 0.028(7) Uiso 1 1 d .

loop_
_atom_site_aniso_label
_atom_site_aniso_U_11
_atom_site_aniso_U_22
_atom_site_aniso_U_33
_atom_site_aniso_U_23
_atom_site_aniso_U_13
_atom_site_aniso_U_12
Si1 0.0485(6) 0.0581(7) 0.0428(6) 0.0089(5) 0.0028(5) 0.0138(5)
O1 0.0479(16) 0.0347(13) 0.0354(13) 0.0067(9) 0.0094(12) -0.0013(12)
C1 0.043(2) 0.0305(19) 0.047(2) 0.0047(15) 0.0041(17) 0.0000(16)
C2 0.039(2) 0.0353(19) 0.044(2) 0.0047(15) 0.0089(16) 0.0043(16)
C3 0.038(2) 0.0268(18) 0.0385(19) -0.0002(14) 0.0012(15) 0.0024(15)
C4 0.0365(18) 0.0260(16) 0.0328(18) 0.0044(13) 0.0069(14) 0.0005(14)
C5 0.0418(19) 0.0259(17) 0.0285(17) 0.0060(13) 0.0057(14) -0.0001(14)
C6 0.043(2) 0.0273(17) 0.0384(19) 0.0041(14) 0.0093(16) 0.0014(15)
C7 0.055(2) 0.041(2) 0.043(2) 0.0024(16) 0.0140(19) 0.0099(18)
C8 0.067(3) 0.040(2) 0.034(2) -0.0029(16) 0.0115(19) 0.0009(19)
C9 0.054(3) 0.044(2) 0.033(2) 0.0004(16) 0.0013(19) -0.0073(19)
C10 0.041(2) 0.0361(19) 0.037(2) 0.0022(15) 0.0074(17) 0.0020(16)
C11 0.0351(18) 0.0259(17) 0.0380(18) 0.0044(14) 0.0075(14) 0.0014(13)
C12 0.051(2) 0.0312(19) 0.0344(19) -0.0004(16) 0.0058(16) 0.0017(16)
C13 0.061(2) 0.035(2) 0.036(2) 0.0100(17) 0.0037(17) 0.0002(17)
C14 0.048(2) 0.0257(19) 0.058(2) 0.0061(17) 0.0120(18) 0.0048(16)
C15 0.042(2) 0.0242(17) 0.046(2) 0.0014(15) 0.0104(16) -0.0016(14)
C16 0.056(2) 0.030(2) 0.052(2) -0.0037(18) 0.0114(18) 0.0010(17)
C17 0.065(3) 0.042(2) 0.042(2) -0.0130(19) 0.0064(19) -0.0093(18)
C18 0.057(2) 0.041(2) 0.037(2) 0.0011(17) 0.0046(17) -0.0060(17)
C19 0.048(2) 0.0298(19) 0.041(2) 0.0008(16) 0.0070(16) 0.0021(16)
C20 0.0332(18) 0.0315(17) 0.0367(18) 0.0018(14) 0.0064(14) 0.0005(14)
C21 0.076(3) 0.101(3) 0.052(2) -0.017(2) -0.002(2) 0.017(2)
C22 0.112(4) 0.081(3) 0.058(3) 0.026(2) 0.032(2) 0.058(3)
C23 0.056(3) 0.143(4) 0.095(3) 0.050(3) -0.018(2) -0.024(3)

loop_
_atom_type_symbol
_atom_type_description
_atom_type_scat_dispersion_real
_atom_type_scat_dispersion_imag
_atom_type_scat_source
C C 0.0033 0.0016 'International Tables Vol C Tables 4.2.6.8 and 6.1.1.4'
H H 0.0000 0.0000 'International Tables Vol C Tables 4.2.6.8 and 6.1.1.4'
O O 0.0106 0.0060 'International Tables Vol C Tables 4.2.6.8 and 6.1.1.4'
Si Si 0.0817 0.0704 'International Tables Vol C Tables 4.2.6.8 and 6.1.1.4'

loop_
_geom_angle_atom_site_label_1
_geom_angle_atom_site_label_2
_geom_angle_atom_site_label_3
_geom_angle
C21 Si1 C1 108.78(16)
C21 Si1 C22 107.93(17)
C1 Si1 C22 108.84(16)
C21 Si1 C23 109.9(2)
C1 Si1 C23 109.40(16)
C22 Si1 C23 111.9(2)
C4 O1 H1O 112(3)
C3 C1 C2 59.01(19)
C3 C1 Si1 120.9(2)
C2 C1 Si1 124.4(2)
C3 C1 H1 111.9(16)
C2 C1 H1 112.3(15)
Si1 C1 H1 116.0(15)
C6 C2 C3 106.3(3)
C6 C2 C1 115.7(3)
C3 C2 C1 59.93(19)
C6 C2 H2 121.8(16)
C3 C2 H2 119.8(16)
C1 C2 H2 117.3(16)
C2 C3 C1 61.1(2)
C2 C3 C4 109.1(2)
C1 C3 C4 118.9(3)
C2 C3 H3 120.6(15)
C1 C3 H3 116.9(15)
C4 C3 H3 117.7(15)
O1 C4 C5 109.3(2)
O1 C4 C11 109.4(2)
C5 C4 C11 114.8(2)
O1 C4 C3 109.2(2)
C5 C4 C3 102.7(2)
C11 C4 C3 111.2(2)
C10 C5 C6 119.9(3)
C10 C5 C4 128.2(3)
C6 C5 C4 111.9(3)
C7 C6 C5 120.4(3)
C7 C6 C2 129.7(3)
C5 C6 C2 109.9(3)
C8 C7 C6 119.3(3)
C8 C7 H7 121.7(16)
C6 C7 H7 118.9(16)
C9 C8 C7 120.3(3)
C9 C8 H8 122.5(16)
C7 C8 H8 117.2(16)
C8 C9 C10 120.8(4)
C8 C9 H9 120.3(19)
C10 C9 H9 118.8(19)
C9 C10 C5 119.3(3)
C9 C10 H10 123.5(17)
C5 C10 H10 117.2(17)
C12 C11 C20 118.5(3)
C12 C11 C4 121.0(3)
C20 C11 C4 120.4(2)
C11 C12 C13 121.9(3)
C11 C12 H12 118.3(15)
C13 C12 H12 119.8(15)
C14 C13 C12 120.1(3)
C14 C13 H13 123.1(15)
C12 C13 H13 116.7(15)
C13 C14 C15 121.4(3)
C13 C14 H14 120.7(15)
C15 C14 H14 118.0(15)
C16 C15 C14 121.2(3)
C16 C15 C20 120.1(3)
C14 C15 C20 118.8(3)
C17 C16 C15 120.8(3)
C17 C16 H16 123.3(17)
C15 C16 H16 115.7(17)
C16 C17 C18 120.0(3)
C16 C17 H17 123.2(18)
C18 C17 H17 116.9(18)
C19 C18 C17 120.8(3)
C19 C18 H18 119.2(18)
C17 C18 H18 120.0(18)
C18 C19 C20 121.1(3)
C18 C19 H19 118.6(15)
C20 C19 H19 120.3(15)
C19 C20 C15 117.2(3)
C19 C20 C11 123.5(3)
C15 C20 C11 119.3(3)
Si1 C21 H21A 109.5
Si1 C21 H21B 109.5
H21A C21 H21B 109.5
Si1 C21 H21C 109.5
H21A C21 H21C 109.5
H21B C21 H21C 109.5
Si1 C22 H22A 109.5
Si1 C22 H22B 109.5
H22A C22 H22B 109.5
Si1 C22 H22C 109.5
H22A C22 H22C 109.5
H22B C22 H22C 109.5
Si1 C23 H23A 109.5
Si1 C23 H23B 109.5
H23A C23 H23B 109.5
Si1 C23 H23C 109.5
H23A C23 H23C 109.5
H23B C23 H23C 109.5

loop_
_geom_bond_atom_site_label_1
_geom_bond_atom_site_label_2
_geom_bond_distance
Si1 C21 1.847(3)
Si1 C1 1.848(3)
Si1 C22 1.850(4)
Si1 C23 1.852(4)
O1 C4 1.455(3)
O1 H1O 0.77(4)
C1 C3 1.510(4)
C1 C2 1.527(4)
C1 H1 0.91(2)
C2 C6 1.490(4)
C2 C3 1.496(4)
C2 H2 0.98(3)
C3 C4 1.530(4)
C3 H3 0.98(2)
C4 C5 1.525(4)
C4 C11 1.527(4)
C5 C10 1.387(4)
C5 C6 1.389(4)
C6 C7 1.387(4)
C7 C8 1.383(4)
C7 H7 0.99(3)
C8 C9 1.377(5)
C8 H8 0.99(3)
C9 C10 1.385(4)
C9 H9 0.89(3)
C10 H10 0.94(3)
C11 C12 1.376(4)
C11 C20 1.437(4)
C12 C13 1.405(4)
C12 H12 0.93(2)
C13 C14 1.347(4)
C13 H13 0.93(2)
C14 C15 1.419(4)
C14 H14 0.94(3)
C15 C16 1.411(4)
C15 C20 1.422(4)
C16 C17 1.353(4)
C16 H16 0.94(3)
C17 C18 1.404(4)
C17 H17 0.90(3)
C18 C19 1.365(4)
C18 H18 0.96(3)
C19 C20 1.421(4)
C19 H19 0.93(2)
C21 H21A 0.9800
C21 H21B 0.9800
C21 H21C 0.9800
C22 H22A 0.9800
C22 H22B 0.9800
C22 H22C 0.9800
C23 H23A 0.9800
C23 H23B 0.9800
C23 H23C 0.9800

loop_
_geom_torsion_atom_site_label_1
_geom_torsion_atom_site_label_2
_geom_torsion_atom_site_label_3
_geom_torsion_atom_site_label_4
_geom_torsion
C21 Si1 C1 C3 65.8(3)
C22 Si1 C1 C3 -176.8(3)
C23 Si1 C1 C3 -54.2(3)
C21 Si1 C1 C2 137.3(3)
C22 Si1 C1 C2 -105.3(3)
C23 Si1 C1 C2 17.3(3)
C3 C1 C2 C6 -94.7(3)
Si1 C1 C2 C6 157.0(2)
Si1 C1 C2 C3 -108.4(3)
C6 C2 C3 C1 110.6(3)
C6 C2 C3 C4 -2.4(3)
C1 C2 C3 C4 -113.1(3)
Si1 C1 C3 C2 114.1(3)
C2 C1 C3 C4 97.1(3)
Si1 C1 C3 C4 -148.9(2)
C2 C3 C4 O1 119.3(3)
C1 C3 C4 O1 52.5(3)
C2 C3 C4 C5 3.4(3)
C1 C3 C4 C5 -63.5(3)
C2 C3 C4 C11 -119.8(3)
C1 C3 C4 C11 173.3(3)
O1 C4 C5 C10 58.7(4)
C11 C4 C5 C10 -64.7(4)
C3 C4 C5 C10 174.5(3)
O1 C4 C5 C6 -119.1(3)
C11 C4 C5 C6 117.5(3)
C3 C4 C5 C6 -3.3(3)
C10 C5 C6 C7 1.6(4)
C4 C5 C6 C7 179.6(3)
C10 C5 C6 C2 -176.1(3)
C4 C5 C6 C2 1.9(3)
C3 C2 C6 C7 -177.1(3)
C1 C2 C6 C7 -113.1(4)
C3 C2 C6 C5 0.3(3)
C1 C2 C6 C5 64.3(3)
C5 C6 C7 C8 0.1(4)
C2 C6 C7 C8 177.3(3)
C6 C7 C8 C9 -1.6(5)
C7 C8 C9 C10 1.3(5)
C8 C9 C10 C5 0.4(5)
C6 C5 C10 C9 -1.9(4)
C4 C5 C10 C9 -179.5(3)
O1 C4 C11 C12 -127.4(3)
C5 C4 C11 C12 -4.1(4)
C3 C4 C11 C12 111.9(3)
O1 C4 C11 C20 54.1(3)
C5 C4 C11 C20 177.4(3)
C3 C4 C11 C20 -66.6(3)
C20 C11 C12 C13 -1.4(5)
C4 C11 C12 C13 -179.9(3)
C11 C12 C13 C14 0.0(5)
C12 C13 C14 C15 1.0(5)
C13 C14 C15 C16 179.6(3)
C13 C14 C15 C20 -0.6(5)
C14 C15 C16 C17 -179.5(3)
C20 C15 C16 C17 0.7(5)
C15 C16 C17 C18 -0.2(5)
C16 C17 C18 C19 -0.5(5)
C17 C18 C19 C20 0.6(5)
C18 C19 C20 C15 -0.1(5)
C18 C19 C20 C11 -179.6(3)
C16 C15 C20 C19 -0.5(4)
C14 C15 C20 C19 179.6(3)
C16 C15 C20 C11 179.0(3)
C14 C15 C20 C11 -0.9(4)
C12 C11 C20 C19 -178.7(3)
C4 C11 C20 C19 -0.2(4)
C12 C11 C20 C15 1.8(4)
C4 C11 C20 C15 -179.7(3)
